data_4347863
loop_
_publ_author_name
'Ansari, Mohd Asif'
'Mandal, Abhishek'
'Paretzki, Alexa'
'Beyer, Katharina'
'Fiedler, Jan'
'Kaim, Wolfgang'
'Lahiri, Goutam Kumar'

_publ_section_title
;
 1,5-Diamido-9,10-anthraquinone, a Centrosymmetric Redox-Active Bridge
 with Two Coupled \b-Ketiminato Chelate Functions: Symmetric and
 Asymmetric Diruthenium Complexes.
;
_journal_issue 11
_journal_name_full 'Inorganic chemistry'
_journal_page_first 5655
_journal_page_last 5670
_journal_paper_doi 10.1021/acs.inorgchem.6b00726
_journal_volume 55
_journal_year 2016
_chemical_formula_sum 'C54 H40 Cl2 N10 O10 Ru2'
_chemical_formula_weight 1262.00
_space_group_IT_number 14
_space_group_name_Hall '-P 2ybc'
_space_group_name_H-M_alt 'P 1 21/c 1'
_symmetry_cell_setting monoclinic
_symmetry_space_group_name_H-M 'P 1 21/c 1'
_atom_sites_solution_hydrogens geom
_atom_sites_solution_primary direct
_atom_sites_solution_secondary difmap
_audit_creation_method SHELXL-97
_cell_angle_alpha 90.00
_cell_angle_beta 90.214(6)
_cell_angle_gamma 90.00
_cell_formula_units_Z 2
_cell_length_a 12.451(5)
_cell_length_b 13.288(6)
_cell_length_c 18.535(8)
_cell_measurement_reflns_used 8782
_cell_measurement_temperature 100(2)
_cell_measurement_theta_max 29.2
_cell_measurement_theta_min 3.1
_cell_volume 3067(2)
_computing_structure_refinement 'SHELXL-97 (Sheldrick, 2008)'
_computing_structure_solution 'SHELXS-97 (Sheldrick, 2008)'
_diffrn_ambient_temperature 100(2)
_diffrn_measured_fraction_theta_full 0.997
_diffrn_measured_fraction_theta_max 0.997
_diffrn_measurement_device_type 'Rigaku Saturn724'
_diffrn_radiation_monochromator graphite
_diffrn_radiation_source 'fine-focus sealed tube'
_diffrn_radiation_type MoK\a
_diffrn_radiation_wavelength 0.71070
_diffrn_reflns_av_R_equivalents 0.0697
_diffrn_reflns_av_sigmaI/netI 0.0551
_diffrn_reflns_limit_h_max 14
_diffrn_reflns_limit_h_min -14
_diffrn_reflns_limit_k_max 15
_diffrn_reflns_limit_k_min -15
_diffrn_reflns_limit_l_max 22
_diffrn_reflns_limit_l_min -22
_diffrn_reflns_number 26149
_diffrn_reflns_theta_full 25.00
_diffrn_reflns_theta_max 25.00
_diffrn_reflns_theta_min 3.14
_exptl_absorpt_coefficient_mu 0.639
_exptl_absorpt_correction_T_max 0.968
_exptl_absorpt_correction_T_min 0.880
_exptl_absorpt_process_details 'NUMABS (Rigaku, 1999)'
_exptl_crystal_colour Blue
_exptl_crystal_density_diffrn 1.367
_exptl_crystal_density_method 'not measured'
_exptl_crystal_description plate
_exptl_crystal_F_000 1272
_refine_diff_density_max 1.062
_refine_diff_density_min -0.571
_refine_diff_density_rms 0.113
_refine_ls_extinction_method none
_refine_ls_goodness_of_fit_ref 1.041
_refine_ls_hydrogen_treatment mixed
_refine_ls_matrix_type full
_refine_ls_number_parameters 352
_refine_ls_number_reflns 5387
_refine_ls_number_restraints 0
_refine_ls_restrained_S_all 1.041
_refine_ls_R_factor_all 0.0948
_refine_ls_R_factor_gt 0.0788
_refine_ls_shift/su_max 0.000
_refine_ls_shift/su_mean 0.000
_refine_ls_structure_factor_coef Fsqd
_refine_ls_weighting_details 'calc w=1/[\s^2^(Fo^2^)+(0.0945P)^2^+12.6218P] where P=(Fo^2^+2Fc^2^)/3'
_refine_ls_weighting_scheme calc
_refine_ls_wR_factor_gt 0.1994
_refine_ls_wR_factor_ref 0.2113
_reflns_number_gt 4406
_reflns_number_total 5387
_reflns_threshold_expression >2sigma(I)
_cod_data_source_file ic6b00726_si_003.cif
_cod_data_source_block 3Cl2o8
_cod_database_code 4347863

loop_
_symmetry_equiv_pos_as_xyz
'x, y, z'
'-x, y+1/2, -z+1/2'
'-x, -y, -z'
'x, -y-1/2, z-1/2'

loop_
_atom_site_label
_atom_site_type_symbol
_atom_site_fract_x
_atom_site_fract_y
_atom_site_fract_z
_atom_site_U_iso_or_equiv
_atom_site_adp_type
_atom_site_occupancy
_atom_site_symmetry_multiplicity
_atom_site_calc_flag
_atom_site_refinement_flags
Ru1 Ru 0.40618(4) 0.25550(3) 0.64539(3) 0.0423(2) Uani 1 1 d .
Cl1 Cl 0.08487(19) 0.4371(2) 0.78371(14) 0.0802(7) Uani 1 1 d .
O1 O 0.5270(4) 0.6903(3) 0.4481(2) 0.0487(11) Uani 1 1 d .
N1 N 0.3510(5) 0.3945(4) 0.6662(3) 0.0482(14) Uani 1 1 d .
H1 H 0.3053 0.3992 0.7021 0.058 Uiso 1 1 calc R
N5 N 0.5552(5) 0.2839(4) 0.6894(3) 0.0524(15) Uani 1 1 d .
N2 N 0.3262(5) 0.1977(4) 0.7327(3) 0.0507(14) Uani 1 1 d .
N3 N 0.2635(5) 0.2154(5) 0.5988(3) 0.0547(15) Uani 1 1 d .
N4 N 0.4781(6) 0.1200(4) 0.6253(3) 0.0566(16) Uani 1 1 d .
C6 C 0.5176(5) 0.5979(4) 0.4679(3) 0.0400(14) Uani 1 1 d .
C7 C 0.5610(5) 0.5145(4) 0.4327(3) 0.0399(14) Uani 1 1 d .
C5 C 0.4548(5) 0.5843(4) 0.5346(4) 0.0451(16) Uani 1 1 d .
C12 C 0.2193(6) 0.1706(5) 0.7212(4) 0.0525(17) Uani 1 1 d .
C1 C 0.3741(6) 0.4804(5) 0.6331(4) 0.0487(16) Uani 1 1 d .
C2 C 0.3326(7) 0.5724(6) 0.6624(4) 0.064(2) Uani 1 1 d .
H2 H 0.2897 0.5701 0.7046 0.077 Uiso 1 1 calc R
C13 C 0.1841(6) 0.1799(6) 0.6443(4) 0.0603(19) Uani 1 1 d .
C4 C 0.4118(6) 0.6687(5) 0.5660(4) 0.0555(19) Uani 1 1 d .
H4 H 0.4216 0.7324 0.5436 0.067 Uiso 1 1 calc R
O2 O 0.0988(5) 0.5395(5) 0.7599(4) 0.098(2) Uani 1 1 d .
C10 C 0.1981(7) 0.1243(6) 0.8447(5) 0.066(2) Uani 1 1 d .
H10 H 0.1544 0.1010 0.8831 0.079 Uiso 1 1 calc R
C8 C 0.3664(7) 0.1842(6) 0.7987(4) 0.061(2) Uani 1 1 d .
H8 H 0.4397 0.2004 0.8074 0.073 Uiso 1 1 calc R
C26 C 0.6947(9) 0.3871(8) 0.7373(6) 0.088(3) Uani 1 1 d .
H26 H 0.7134 0.4483 0.7606 0.105 Uiso 1 1 calc R
C9 C 0.3042(7) 0.1466(6) 0.8562(4) 0.063(2) Uani 1 1 d .
H9 H 0.3356 0.1368 0.9025 0.076 Uiso 1 1 calc R
C27 C 0.5883(8) 0.3679(7) 0.7220(5) 0.075(2) Uani 1 1 d .
H27 H 0.5361 0.4167 0.7352 0.091 Uiso 1 1 calc R
C3 C 0.3532(7) 0.6622(5) 0.6310(4) 0.062(2) Uani 1 1 d .
H3 H 0.3278 0.7221 0.6532 0.074 Uiso 1 1 calc R
C11 C 0.1557(7) 0.1362(6) 0.7766(5) 0.066(2) Uani 1 1 d .
H11 H 0.0823 0.1206 0.7677 0.079 Uiso 1 1 calc R
C22 C 0.5871(8) 0.1200(6) 0.6382(4) 0.072(2) Uani 1 1 d .
O5 O 0.1870(7) 0.3877(6) 0.7943(6) 0.142(4) Uani 1 1 d .
C14 C 0.0881(7) 0.1481(8) 0.6174(6) 0.084(3) Uani 1 1 d .
H14 H 0.0336 0.1250 0.6491 0.100 Uiso 1 1 calc R
C17 C 0.2373(8) 0.2198(8) 0.5294(5) 0.081(3) Uani 1 1 d .
H17 H 0.2885 0.2483 0.4975 0.097 Uiso 1 1 calc R
C23 C 0.6316(7) 0.2141(7) 0.6713(5) 0.070(2) Uani 1 1 d .
C25 C 0.7715(9) 0.3225(12) 0.7204(8) 0.116(5) Uani 1 1 d .
H25 H 0.8446 0.3366 0.7313 0.139 Uiso 1 1 calc R
O4 O 0.0350(10) 0.3775(10) 0.7346(7) 0.202(6) Uani 1 1 d .
C18 C 0.4319(10) 0.0357(6) 0.6000(5) 0.086(3) Uani 1 1 d .
H18 H 0.3570 0.0363 0.5901 0.103 Uiso 1 1 calc R
C16 C 0.1442(9) 0.1873(9) 0.5004(6) 0.098(3) Uani 1 1 d .
H16 H 0.1318 0.1913 0.4499 0.118 Uiso 1 1 calc R
C19 C 0.4898(15) -0.0531(9) 0.5878(7) 0.117(5) Uani 1 1 d .
H19 H 0.4561 -0.1121 0.5696 0.140 Uiso 1 1 calc R
C20 C 0.5953(18) -0.0507(11) 0.6030(8) 0.147(8) Uani 1 1 d .
H20 H 0.6352 -0.1112 0.5975 0.176 Uiso 1 1 calc R
C24 C 0.7416(8) 0.2326(10) 0.6859(6) 0.100(4) Uani 1 1 d .
H24 H 0.7945 0.1847 0.6725 0.120 Uiso 1 1 calc R
C21 C 0.6490(13) 0.0333(11) 0.6260(7) 0.123(5) Uani 1 1 d .
H21 H 0.7245 0.0330 0.6334 0.148 Uiso 1 1 calc R
C15 C 0.0701(9) 0.1495(10) 0.5440(6) 0.104(4) Uani 1 1 d .
H15 H 0.0050 0.1235 0.5246 0.124 Uiso 1 1 calc R
O3 O 0.0418(11) 0.4390(9) 0.8503(6) 0.204(6) Uani 1 1 d .

loop_
_atom_site_aniso_label
_atom_site_aniso_U_11
_atom_site_aniso_U_22
_atom_site_aniso_U_33
_atom_site_aniso_U_23
_atom_site_aniso_U_13
_atom_site_aniso_U_12
Ru1 0.0575(4) 0.0267(3) 0.0428(3) 0.0031(2) 0.0046(3) -0.0024(2)
Cl1 0.0701(14) 0.0906(17) 0.0801(15) -0.0034(13) 0.0090(12) -0.0097(12)
O1 0.069(3) 0.029(2) 0.048(3) -0.0002(19) 0.014(2) -0.001(2)
N1 0.070(4) 0.033(3) 0.041(3) -0.002(2) 0.010(3) 0.004(3)
N5 0.059(4) 0.042(3) 0.057(4) 0.017(3) 0.002(3) -0.005(3)
N2 0.072(4) 0.041(3) 0.039(3) 0.002(2) 0.009(3) 0.013(3)
N3 0.072(4) 0.048(3) 0.044(3) 0.012(3) -0.004(3) -0.016(3)
N4 0.080(5) 0.033(3) 0.056(4) 0.010(3) 0.018(3) 0.009(3)
C6 0.050(4) 0.026(3) 0.043(3) 0.002(3) 0.000(3) -0.002(3)
C7 0.051(4) 0.026(3) 0.043(3) 0.001(3) 0.006(3) -0.002(3)
C5 0.053(4) 0.023(3) 0.059(4) 0.000(3) 0.012(3) -0.003(3)
C12 0.048(4) 0.047(4) 0.063(5) 0.004(3) 0.008(3) -0.003(3)
C1 0.064(4) 0.032(3) 0.051(4) 0.000(3) 0.000(3) 0.002(3)
C2 0.087(6) 0.047(4) 0.060(5) 0.005(4) 0.029(4) 0.007(4)
C13 0.064(5) 0.055(4) 0.061(5) 0.006(4) 0.001(4) -0.005(4)
C4 0.068(5) 0.036(3) 0.062(5) -0.001(3) 0.018(4) 0.004(3)
O2 0.080(4) 0.085(5) 0.129(6) 0.015(4) 0.011(4) 0.006(4)
C10 0.068(5) 0.060(5) 0.070(6) 0.010(4) 0.013(4) 0.003(4)
C8 0.072(5) 0.053(4) 0.057(5) -0.005(4) 0.008(4) 0.002(4)
C26 0.073(6) 0.079(7) 0.111(8) 0.042(6) -0.021(6) -0.041(6)
C9 0.079(6) 0.057(5) 0.054(4) 0.017(4) 0.017(4) 0.012(4)
C27 0.089(6) 0.055(5) 0.083(6) 0.016(4) -0.013(5) -0.010(5)
C3 0.088(6) 0.037(4) 0.060(5) -0.011(3) 0.014(4) 0.004(4)
C11 0.062(5) 0.057(5) 0.079(6) 0.015(4) 0.008(4) -0.001(4)
C22 0.106(7) 0.063(5) 0.045(4) 0.012(4) 0.021(4) 0.027(5)
O5 0.103(6) 0.093(6) 0.228(11) -0.021(6) 0.015(6) 0.038(5)
C14 0.062(5) 0.085(7) 0.105(8) 0.019(6) -0.013(5) -0.014(5)
C17 0.094(7) 0.084(6) 0.064(6) 0.014(5) -0.008(5) -0.019(6)
C23 0.076(6) 0.064(5) 0.069(5) 0.022(4) 0.012(4) -0.003(4)
C25 0.068(7) 0.138(11) 0.141(11) 0.077(10) -0.021(7) -0.046(8)
O4 0.226(13) 0.203(12) 0.177(11) 0.023(9) -0.118(10) -0.087(10)
C18 0.151(9) 0.039(4) 0.068(6) -0.006(4) 0.017(6) -0.009(5)
C16 0.092(7) 0.128(10) 0.073(7) 0.022(6) -0.028(6) -0.019(7)
C19 0.200(15) 0.054(6) 0.097(9) -0.005(6) 0.005(10) 0.006(9)
C20 0.26(2) 0.063(8) 0.116(12) 0.016(7) 0.052(14) 0.070(12)
C24 0.058(6) 0.134(10) 0.107(8) 0.060(8) 0.033(6) 0.013(6)
C21 0.160(12) 0.102(10) 0.108(9) 0.024(8) 0.029(8) 0.072(9)
C15 0.093(7) 0.148(11) 0.070(6) 0.030(7) -0.037(6) -0.035(7)
O3 0.274(14) 0.171(10) 0.167(10) 0.059(8) 0.139(10) 0.113(10)

loop_
_atom_type_symbol
_atom_type_description
_atom_type_scat_dispersion_real
_atom_type_scat_dispersion_imag
_atom_type_scat_source
C C 0.0033 0.0016 'International Tables Vol C Tables 4.2.6.8 and 6.1.1.4'
H H 0.0000 0.0000 'International Tables Vol C Tables 4.2.6.8 and 6.1.1.4'
Cl Cl 0.1484 0.1585 'International Tables Vol C Tables 4.2.6.8 and 6.1.1.4'
N N 0.0061 0.0033 'International Tables Vol C Tables 4.2.6.8 and 6.1.1.4'
O O 0.0106 0.0060 'International Tables Vol C Tables 4.2.6.8 and 6.1.1.4'
Ru Ru -1.2594 0.8363 'International Tables Vol C Tables 4.2.6.8 and 6.1.1.4'

loop_
_geom_angle_atom_site_label_1
_geom_angle_atom_site_label_2
_geom_angle_atom_site_label_3
_geom_angle
_geom_angle_site_symmetry_1
_geom_angle_site_symmetry_3
N1 Ru1 N3 91.3(3) . .
N1 Ru1 N4 174.0(3) . .
N3 Ru1 N4 94.3(3) . .
N1 Ru1 N2 91.5(2) . .
N3 Ru1 N2 79.2(2) . .
N4 Ru1 N2 91.6(2) . .
N1 Ru1 O1 88.8(2) . 3_666
N3 Ru1 O1 95.1(2) . 3_666
N4 Ru1 O1 88.6(2) . 3_666
N2 Ru1 O1 174.3(2) . 3_666
N1 Ru1 N5 93.6(2) . .
N3 Ru1 N5 175.0(2) . .
N4 Ru1 N5 80.7(3) . .
N2 Ru1 N5 101.3(2) . .
O1 Ru1 N5 84.4(2) 3_666 .
O3 Cl1 O4 116.3(10) . .
O3 Cl1 O2 108.2(6) . .
O4 Cl1 O2 113.7(6) . .
O3 Cl1 O5 103.7(7) . .
O4 Cl1 O5 103.1(8) . .
O2 Cl1 O5 111.3(5) . .
C6 O1 Ru1 127.7(4) . 3_666
C1 N1 Ru1 128.8(5) . .
C1 N1 H1 115.6 . .
Ru1 N1 H1 115.6 . .
C27 N5 C23 117.7(8) . .
C27 N5 Ru1 127.5(6) . .
C23 N5 Ru1 113.8(6) . .
C8 N2 C12 117.4(6) . .
C8 N2 Ru1 126.4(5) . .
C12 N2 Ru1 116.2(5) . .
C17 N3 C13 115.6(7) . .
C17 N3 Ru1 127.5(6) . .
C13 N3 Ru1 116.9(5) . .
C18 N4 C22 118.7(8) . .
C18 N4 Ru1 127.6(7) . .
C22 N4 Ru1 113.6(5) . .
O1 C6 C7 126.1(6) . .
O1 C6 C5 113.9(5) . .
C7 C6 C5 120.0(5) . .
C6 C7 C5 117.9(5) . 3_666
C6 C7 C1 124.5(5) . 3_666
C5 C7 C1 117.6(5) 3_666 3_666
C4 C5 C7 120.4(6) . 3_666
C4 C5 C6 117.5(6) . .
C7 C5 C6 122.0(5) 3_666 .
C11 C12 N2 121.6(7) . .
C11 C12 C13 124.8(7) . .
N2 C12 C13 113.6(6) . .
N1 C1 C2 118.6(6) . .
N1 C1 C7 123.1(6) . 3_666
C2 C1 C7 118.3(6) . 3_666
C3 C2 C1 121.3(7) . .
C3 C2 H2 119.3 . .
C1 C2 H2 119.3 . .
C14 C13 N3 120.7(8) . .
C14 C13 C12 125.3(8) . .
N3 C13 C12 113.7(7) . .
C5 C4 C3 120.9(6) . .
C5 C4 H4 119.5 . .
C3 C4 H4 119.5 . .
C9 C10 C11 119.1(8) . .
C9 C10 H10 120.5 . .
C11 C10 H10 120.5 . .
N2 C8 C9 122.4(8) . .
N2 C8 H8 118.8 . .
C9 C8 H8 118.8 . .
C25 C26 C27 121.8(11) . .
C25 C26 H26 119.1 . .
C27 C26 H26 119.1 . .
C10 C9 C8 119.3(8) . .
C10 C9 H9 120.3 . .
C8 C9 H9 120.3 . .
N5 C27 C26 122.9(10) . .
N5 C27 H27 118.6 . .
C26 C27 H27 118.6 . .
C2 C3 C4 121.3(7) . .
C2 C3 H3 119.3 . .
C4 C3 H3 119.3 . .
C10 C11 C12 120.1(8) . .
C10 C11 H11 120.0 . .
C12 C11 H11 120.0 . .
N4 C22 C21 120.8(11) . .
N4 C22 C23 115.7(7) . .
C21 C22 C23 123.3(11) . .
C13 C14 C15 119.8(9) . .
C13 C14 H14 120.1 . .
C15 C14 H14 120.1 . .
N3 C17 C16 125.5(9) . .
N3 C17 H17 117.2 . .
C16 C17 H17 117.2 . .
N5 C23 C24 120.5(9) . .
N5 C23 C22 114.1(8) . .
C24 C23 C22 125.4(10) . .
C26 C25 C24 117.9(10) . .
C26 C25 H25 121.0 . .
C24 C25 H25 121.0 . .
N4 C18 C19 122.6(12) . .
N4 C18 H18 118.7 . .
C19 C18 H18 118.7 . .
C15 C16 C17 118.5(10) . .
C15 C16 H16 120.7 . .
C17 C16 H16 120.7 . .
C20 C19 C18 116.7(13) . .
C20 C19 H19 121.7 . .
C18 C19 H19 121.7 . .
C19 C20 C21 124.1(13) . .
C19 C20 H20 117.9 . .
C21 C20 H20 117.9 . .
C25 C24 C23 119.3(10) . .
C25 C24 H24 120.4 . .
C23 C24 H24 120.4 . .
C20 C21 C22 116.9(14) . .
C20 C21 H21 121.6 . .
C22 C21 H21 121.6 . .
C16 C15 C14 119.7(10) . .
C16 C15 H15 120.1 . .
C14 C15 H15 120.1 . .

loop_
_geom_bond_atom_site_label_1
_geom_bond_atom_site_label_2
_geom_bond_distance
_geom_bond_site_symmetry_2
Ru1 N1 2.009(5) .
Ru1 N3 2.044(6) .
Ru1 N4 2.045(6) .
Ru1 N2 2.052(6) .
Ru1 O1 2.055(4) 3_666
Ru1 N5 2.060(6) .
Cl1 O3 1.347(9) .
Cl1 O4 1.356(10) .
Cl1 O2 1.441(7) .
Cl1 O5 1.444(8) .
O1 C6 1.287(7) .
O1 Ru1 2.055(4) 3_666
N1 C1 1.327(8) .
N1 H1 0.8800 .
N5 C27 1.333(11) .
N5 C23 1.371(11) .
N2 C8 1.333(10) .
N2 C12 1.395(9) .
N3 C17 1.326(11) .
N3 C13 1.384(9) .
N4 C18 1.343(11) .
N4 C22 1.377(11) .
C6 C7 1.397(8) .
C6 C5 1.477(9) .
C7 C5 1.458(8) 3_666
C7 C1 1.467(9) 3_666
C5 C4 1.373(9) .
C5 C7 1.458(8) 3_666
C12 C11 1.377(10) .
C12 C13 1.496(11) .
C1 C2 1.435(10) .
C1 C7 1.467(9) 3_666
C2 C3 1.352(10) .
C2 H2 0.9500 .
C13 C14 1.361(11) .
C4 C3 1.415(10) .
C4 H4 0.9500 .
C10 C9 1.370(11) .
C10 C11 1.375(12) .
C10 H10 0.9500 .
C8 C9 1.411(10) .
C8 H8 0.9500 .
C26 C25 1.324(17) .
C26 C27 1.377(13) .
C26 H26 0.9500 .
C9 H9 0.9500 .
C27 H27 0.9500 .
C3 H3 0.9500 .
C11 H11 0.9500 .
C22 C21 1.405(13) .
C22 C23 1.498(13) .
C14 C15 1.378(13) .
C14 H14 0.9500 .
C17 C16 1.347(13) .
C17 H17 0.9500 .
C23 C24 1.416(14) .
C25 C24 1.405(18) .
C25 H25 0.9500 .
C18 C19 1.402(16) .
C18 H18 0.9500 .
C16 C15 1.326(14) .
C16 H16 0.9500 .
C19 C20 1.34(2) .
C19 H19 0.9500 .
C20 C21 1.37(2) .
C20 H20 0.9500 .
C24 H24 0.9500 .
C21 H21 0.9500 .
C15 H15 0.9500 .

loop_
_geom_torsion_atom_site_label_1
_geom_torsion_atom_site_label_2
_geom_torsion_atom_site_label_3
_geom_torsion_atom_site_label_4
_geom_torsion
_geom_torsion_site_symmetry_1
_geom_torsion_site_symmetry_4
N3 Ru1 N1 C1 -105.1(7) . .
N4 Ru1 N1 C1 55(2) . .
N2 Ru1 N1 C1 175.6(7) . .
O1 Ru1 N1 C1 -10.1(6) 3_666 .
N5 Ru1 N1 C1 74.3(6) . .
N1 Ru1 N5 C27 3.2(7) . .
N3 Ru1 N5 C27 176(2) . .
N4 Ru1 N5 C27 -178.8(7) . .
N2 Ru1 N5 C27 -89.0(7) . .
O1 Ru1 N5 C27 91.7(7) 3_666 .
N1 Ru1 N5 C23 -164.9(5) . .
N3 Ru1 N5 C23 8(3) . .
N4 Ru1 N5 C23 13.1(5) . .
N2 Ru1 N5 C23 102.9(5) . .
O1 Ru1 N5 C23 -76.4(5) 3_666 .
N1 Ru1 N2 C8 -94.3(6) . .
N3 Ru1 N2 C8 174.6(6) . .
N4 Ru1 N2 C8 80.6(6) . .
O1 Ru1 N2 C8 172.7(16) 3_666 .
N5 Ru1 N2 C8 -0.3(6) . .
N1 Ru1 N2 C12 85.5(5) . .
N3 Ru1 N2 C12 -5.6(5) . .
N4 Ru1 N2 C12 -99.7(5) . .
O1 Ru1 N2 C12 -8(2) 3_666 .
N5 Ru1 N2 C12 179.5(5) . .
N1 Ru1 N3 C17 93.5(8) . .
N4 Ru1 N3 C17 -84.5(8) . .
N2 Ru1 N3 C17 -175.3(8) . .
O1 Ru1 N3 C17 4.5(8) 3_666 .
N5 Ru1 N3 C17 -80(3) . .
N1 Ru1 N3 C13 -86.2(6) . .
N4 Ru1 N3 C13 95.9(6) . .
N2 Ru1 N3 C13 5.0(5) . .
O1 Ru1 N3 C13 -175.2(5) 3_666 .
N5 Ru1 N3 C13 101(2) . .
N1 Ru1 N4 C18 -168.4(19) . .
N3 Ru1 N4 C18 -8.6(7) . .
N2 Ru1 N4 C18 70.6(7) . .
O1 Ru1 N4 C18 -103.6(7) 3_666 .
N5 Ru1 N4 C18 171.8(7) . .
N1 Ru1 N4 C22 10(2) . .
N3 Ru1 N4 C22 169.5(5) . .
N2 Ru1 N4 C22 -111.3(5) . .
O1 Ru1 N4 C22 74.4(5) 3_666 .
N5 Ru1 N4 C22 -10.1(5) . .
Ru1 O1 C6 C7 6.9(10) 3_666 .
Ru1 O1 C6 C5 -173.6(4) 3_666 .
O1 C6 C7 C5 177.5(6) . 3_666
C5 C6 C7 C5 -2.0(11) . 3_666
O1 C6 C7 C1 0.5(11) . 3_666
C5 C6 C7 C1 -179.0(6) . 3_666
O1 C6 C5 C4 1.9(9) . .
C7 C6 C5 C4 -178.5(7) . .
O1 C6 C5 C7 -177.5(6) . 3_666
C7 C6 C5 C7 2.1(11) . 3_666
C8 N2 C12 C11 3.4(10) . .
Ru1 N2 C12 C11 -176.4(6) . .
C8 N2 C12 C13 -174.9(6) . .
Ru1 N2 C12 C13 5.3(8) . .
Ru1 N1 C1 C2 -173.8(6) . .
Ru1 N1 C1 C7 7.0(11) . 3_666
N1 C1 C2 C3 -179.9(8) . .
C7 C1 C2 C3 -0.7(12) 3_666 .
C17 N3 C13 C14 2.7(12) . .
Ru1 N3 C13 C14 -177.6(7) . .
C17 N3 C13 C12 176.6(7) . .
Ru1 N3 C13 C12 -3.6(9) . .
C11 C12 C13 C14 -5.8(13) . .
N2 C12 C13 C14 172.5(8) . .
C11 C12 C13 N3 -179.4(7) . .
N2 C12 C13 N3 -1.1(9) . .
C7 C5 C4 C3 1.2(12) 3_666 .
C6 C5 C4 C3 -178.2(7) . .
C12 N2 C8 C9 -1.7(10) . .
Ru1 N2 C8 C9 178.0(5) . .
C11 C10 C9 C8 2.1(12) . .
N2 C8 C9 C10 -1.0(12) . .
C23 N5 C27 C26 0.5(12) . .
Ru1 N5 C27 C26 -167.2(6) . .
C25 C26 C27 N5 0.0(15) . .
C1 C2 C3 C4 3.4(14) . .
C5 C4 C3 C2 -3.6(13) . .
C9 C10 C11 C12 -0.4(12) . .
N2 C12 C11 C10 -2.4(12) . .
C13 C12 C11 C10 175.7(8) . .
C18 N4 C22 C21 -0.7(12) . .
Ru1 N4 C22 C21 -179.0(7) . .
C18 N4 C22 C23 -175.8(7) . .
Ru1 N4 C22 C23 5.9(8) . .
N3 C13 C14 C15 1.2(15) . .
C12 C13 C14 C15 -172.0(10) . .
C13 N3 C17 C16 -4.3(15) . .
Ru1 N3 C17 C16 176.0(9) . .
C27 N5 C23 C24 -1.1(11) . .
Ru1 N5 C23 C24 168.2(6) . .
C27 N5 C23 C22 177.2(7) . .
Ru1 N5 C23 C22 -13.5(8) . .
N4 C22 C23 N5 5.1(10) . .
C21 C22 C23 N5 -169.9(8) . .
N4 C22 C23 C24 -176.7(8) . .
C21 C22 C23 C24 8.3(14) . .
C27 C26 C25 C24 0.0(16) . .
C22 N4 C18 C19 1.5(13) . .
Ru1 N4 C18 C19 179.5(8) . .
N3 C17 C16 C15 1.7(19) . .
N4 C18 C19 C20 0.4(18) . .
C18 C19 C20 C21 -3(2) . .
C26 C25 C24 C23 -0.6(16) . .
N5 C23 C24 C25 1.2(14) . .
C22 C23 C24 C25 -176.9(9) . .
C19 C20 C21 C22 4(2) . .
N4 C22 C21 C20 -1.8(15) . .
C23 C22 C21 C20 172.9(10) . .
C17 C16 C15 C14 3(2) . .
C13 C14 C15 C16 -3.9(19) . .

loop_
_platon_squeeze_void_nr
_platon_squeeze_void_average_x
_platon_squeeze_void_average_y
_platon_squeeze_void_average_z
_platon_squeeze_void_volume
_platon_squeeze_void_count_electrons
_platon_squeeze_void_content
1 0.000 0.000 0.000 388 80 ' '
2 0.000 0.500 0.500 388 79 ' '
